data_4063838
loop_
_publ_author_name
'Arii, Hidekazu'
'Takahashi, Makiko'
'Nanjo, Masato'
'Mochida, Kunio'

_publ_section_title
;
 Polyhedral and Spiro Platinum&#x2212;Silyl Clusters Bearing Phosphine
 Ligands
;
_journal_issue 4
_journal_name_full Organometallics
_journal_page_first 917
_journal_paper_doi 10.1021/om100976v
_journal_volume 30
_journal_year 2011
_chemical_formula_sum 'C111 H104 P8 Pt4 Si'
_chemical_formula_weight 2494.15
_chemical_name_systematic
; 
 ? 
;
_space_group_IT_number 13
_symmetry_cell_setting monoclinic
_symmetry_space_group_name_Hall '-P 2yac'
_symmetry_space_group_name_H-M 'P 1 2/n 1'
_atom_sites_solution_hydrogens geom
_atom_sites_solution_primary direct
_atom_sites_solution_secondary difmap
_audit_creation_method SHELXL-97
_cell_angle_alpha 90.00
_cell_angle_beta 93.2940(10)
_cell_angle_gamma 90.00
_cell_formula_units_Z 2
_cell_length_a 18.3990(14)
_cell_length_b 14.3441(11)
_cell_length_c 19.3468(14)
_cell_measurement_reflns_used 9907
_cell_measurement_temperature 123
_cell_measurement_theta_max 27.52
_cell_measurement_theta_min 2.54
_cell_volume 5097.5(7)
_computing_cell_refinement 'APEX2 (Bruker AXS, 2006)'
_computing_data_collection 'APEX2 (Bruker AXS, 2006)'
_computing_data_reduction 'SAINT (Bruker AXS, 2004)'
_computing_molecular_graphics 'XSHEL (Bruker AXS,2002)'
_computing_publication_material 'XCIF (Bruker AXS, 2001)'
_computing_structure_refinement 'SHELXL-97 (Sheldrick, 1997)'
_computing_structure_solution 'SHELXS-97 (Sheldrick, 1997)'
_diffrn_ambient_temperature 123(2)
_diffrn_detector_area_resol_mean 8.333
_diffrn_measured_fraction_theta_full 0.982
_diffrn_measured_fraction_theta_max 0.982
_diffrn_measurement_device_type 'Bruker APEXII CCD area detector'
_diffrn_measurement_method 'phi and omega scans'
_diffrn_radiation_monochromator 'Bruker Helios multilayer confocal mirror'
_diffrn_radiation_source 'Bruker TXS fine-focus rotating anode'
_diffrn_radiation_type MoK\a
_diffrn_radiation_wavelength 0.71073
_diffrn_reflns_av_R_equivalents 0.0154
_diffrn_reflns_av_sigmaI/netI 0.0202
_diffrn_reflns_limit_h_max 23
_diffrn_reflns_limit_h_min -23
_diffrn_reflns_limit_k_max 18
_diffrn_reflns_limit_k_min -18
_diffrn_reflns_limit_l_max 12
_diffrn_reflns_limit_l_min -25
_diffrn_reflns_number 28216
_diffrn_reflns_theta_full 27.54
_diffrn_reflns_theta_max 27.54
_diffrn_reflns_theta_min 1.42
_exptl_absorpt_coefficient_mu 5.655
_exptl_absorpt_correction_T_max 0.4842
_exptl_absorpt_correction_T_min 0.3976
_exptl_absorpt_correction_type empirical
_exptl_absorpt_process_details
;
SADABS Sheldrick 1996
;
_exptl_crystal_colour brown
_exptl_crystal_density_diffrn 1.625
_exptl_crystal_density_method 'not measured'
_exptl_crystal_description block
_exptl_crystal_F_000 2432
_exptl_crystal_size_max 0.20
_exptl_crystal_size_mid 0.20
_exptl_crystal_size_min 0.15
_refine_diff_density_max 3.370
_refine_diff_density_min -1.007
_refine_diff_density_rms 0.177
_refine_ls_extinction_method none
_refine_ls_goodness_of_fit_ref 1.085
_refine_ls_hydrogen_treatment constr
_refine_ls_matrix_type full
_refine_ls_number_parameters 616
_refine_ls_number_reflns 11563
_refine_ls_number_restraints 98
_refine_ls_restrained_S_all 1.095
_refine_ls_R_factor_all 0.0300
_refine_ls_R_factor_gt 0.0261
_refine_ls_shift/su_max 0.001
_refine_ls_shift/su_mean 0.000
_refine_ls_structure_factor_coef Fsqd
_refine_ls_weighting_details 'calc w=1/[\s^2^(Fo^2^)+(0.0504P)^2^+13.8624P] where P=(Fo^2^+2Fc^2^)/3'
_refine_ls_weighting_scheme calc
_refine_ls_wR_factor_gt 0.0842
_refine_ls_wR_factor_ref 0.0868
_reflns_number_gt 10465
_reflns_number_total 11563
_reflns_threshold_expression >2sigma(I)
_cod_data_source_file om100976v_si_002.cif
_cod_data_source_block complex6
_cod_depositor_comments
;
The following automatic conversions were performed:

'_symmetry_cell_setting' value 'Monoclinic' changed to 'monoclinic'
according to /home/saulius/struct/CIF-dictionaries/cif_core.dic
dictionary named 'cif_core.dic' version 2.4.1 from 2010-06-29.

Automatic conversion script
Id: cif_fix_values 1715 2011-07-08 13:25:40Z adriana 
;
_cod_original_sg_symbol_H-M 'P2/n  '
_cod_database_code 4063838

loop_
_symmetry_equiv_pos_as_xyz
'x, y, z'
'-x+1/2, y, -z+1/2'
'-x, -y, -z'
'x-1/2, -y, z-1/2'

loop_
_atom_site_label
_atom_site_type_symbol
_atom_site_fract_x
_atom_site_fract_y
_atom_site_fract_z
_atom_site_U_iso_or_equiv
_atom_site_adp_type
_atom_site_occupancy
_atom_site_symmetry_multiplicity
_atom_site_calc_flag
_atom_site_refinement_flags
_atom_site_disorder_assembly
_atom_site_disorder_group
C35A C 0.1869(8) 0.0053(11) 0.0829(8) 0.034(4) Uani 0.50 1 d P A 1
C36A C 0.2411(8) -0.0500(9) 0.0532(7) 0.039(3) Uani 0.50 1 d P A 1
H36A H 0.2842 -0.0676 0.0794 0.047 Uiso 0.50 1 calc PR A 1
C37A C 0.2289(12) -0.0780(11) -0.0165(6) 0.064(5) Uani 0.50 1 d P A 1
H37A H 0.2655 -0.1127 -0.0377 0.077 Uiso 0.50 1 calc PR A 1
C38A C 0.1627(14) -0.0558(13) -0.0567(8) 0.057(5) Uani 0.50 1 d P A 1
H38A H 0.1544 -0.0769 -0.1030 0.069 Uiso 0.50 1 calc PR A 1
C39A C 0.1148(13) -0.0053(13) -0.0266(8) 0.063(5) Uani 0.50 1 d P A 1
H39A H 0.0713 0.0115 -0.0524 0.076 Uiso 0.50 1 calc PR A 1
C40A C 0.1246(10) 0.0251(10) 0.0419(8) 0.047(4) Uani 0.50 1 d P A 1
H40A H 0.0871 0.0607 0.0610 0.056 Uiso 0.50 1 calc PR A 1
C35B C 0.1601(11) 0.0153(18) 0.0810(14) 0.048(3) Uani 0.50 1 d PU A 2
C36B C 0.2083(9) -0.0308(12) 0.0412(9) 0.050(3) Uani 0.50 1 d PU A 2
H36B H 0.2548 -0.0489 0.0606 0.060 Uiso 0.50 1 calc PR A 2
C37B C 0.1868(12) -0.0520(14) -0.0325(11) 0.055(3) Uani 0.50 1 d PU A 2
H37B H 0.2184 -0.0853 -0.0608 0.066 Uiso 0.50 1 calc PR A 2
C38B C 0.1218(12) -0.0226(14) -0.0574(11) 0.059(3) Uani 0.50 1 d PU A 2
H38B H 0.1082 -0.0322 -0.1050 0.071 Uiso 0.50 1 calc PR A 2
C39B C 0.0736(10) 0.0213(12) -0.0163(9) 0.058(3) Uani 0.50 1 d PU A 2
H39B H 0.0264 0.0367 -0.0354 0.070 Uiso 0.50 1 calc PR A 2
C40B C 0.0918(10) 0.0435(13) 0.0515(10) 0.053(3) Uani 0.50 1 d PU A 2
H40B H 0.0590 0.0774 0.0781 0.063 Uiso 0.50 1 calc PR A 2
Pt1 Pt 0.243277(8) 0.205962(10) 0.180262(7) 0.01628(5) Uani 1 1 d . . .
Pt2 Pt 0.316520(9) 0.475994(10) 0.226252(8) 0.01888(5) Uani 1 1 d . . .
P1 P 0.27891(6) 0.25641(7) 0.07745(5) 0.0188(2) Uani 1 1 d . . .
P2 P 0.42370(6) 0.41357(7) 0.20418(6) 0.0210(2) Uani 1 1 d . . .
P3 P 0.19457(8) 0.05781(8) 0.16902(6) 0.0321(3) Uani 1 1 d . . .
P4 P 0.29861(7) 0.61734(8) 0.17346(7) 0.0287(3) Uani 1 1 d . . .
Si1 Si 0.2500 0.34058(10) 0.2500 0.0156(3) Uani 1 2 d S . .
C1 C 0.3521(2) 0.3456(3) 0.0816(2) 0.0234(8) Uani 1 1 d . . .
H1A H 0.3741 0.3494 0.0362 0.028 Uiso 1 1 calc R . .
H1B H 0.3308 0.4073 0.0915 0.028 Uiso 1 1 calc R . .
C2 C 0.4115(2) 0.3222(3) 0.1380(2) 0.0240(9) Uani 1 1 d . . .
H2A H 0.4582 0.3125 0.1160 0.029 Uiso 1 1 calc R . .
H2B H 0.3987 0.2631 0.1607 0.029 Uiso 1 1 calc R . .
C3 C 0.2148(3) 0.3040(3) 0.0108(2) 0.0280(10) Uani 1 1 d . . .
C4 C 0.1613(5) 0.2462(6) -0.0173(5) 0.089(3) Uani 1 1 d . . .
H4 H 0.1610 0.1824 -0.0042 0.107 Uiso 1 1 calc R . .
C5 C 0.1078(5) 0.2791(8) -0.0644(6) 0.103(4) Uani 1 1 d . . .
H5 H 0.0700 0.2384 -0.0810 0.124 Uiso 1 1 calc R . .
C6 C 0.1086(4) 0.3669(6) -0.0869(4) 0.069(2) Uani 1 1 d . . .
H6 H 0.0712 0.3897 -0.1184 0.083 Uiso 1 1 calc R . .
C7 C 0.1635(6) 0.4219(7) -0.0637(5) 0.102(4) Uani 1 1 d . . .
H7 H 0.1673 0.4831 -0.0820 0.122 Uiso 1 1 calc R . .
C8 C 0.2154(5) 0.3915(5) -0.0133(5) 0.085(3) Uani 1 1 d . . .
H8 H 0.2518 0.4336 0.0042 0.102 Uiso 1 1 calc R . .
C9 C 0.3258(2) 0.1659(3) 0.0300(2) 0.0249(9) Uani 1 1 d . . .
C10 C 0.3667(3) 0.0997(4) 0.0689(3) 0.0374(12) Uani 1 1 d . . .
H10 H 0.3678 0.1018 0.1181 0.045 Uiso 1 1 calc R . .
C11 C 0.4059(4) 0.0308(5) 0.0360(4) 0.0583(19) Uani 1 1 d . . .
H11 H 0.4347 -0.0126 0.0626 0.070 Uiso 1 1 calc R . .
C12 C 0.4023(3) 0.0265(5) -0.0360(4) 0.0579(19) Uani 1 1 d . . .
H12 H 0.4280 -0.0209 -0.0588 0.069 Uiso 1 1 calc R . .
C13 C 0.3619(3) 0.0903(5) -0.0741(3) 0.0499(16) Uani 1 1 d . . .
H13 H 0.3595 0.0867 -0.1232 0.060 Uiso 1 1 calc R . .
C14 C 0.3244(3) 0.1602(4) -0.0416(3) 0.0344(11) Uani 1 1 d . . .
H14 H 0.2974 0.2048 -0.0688 0.041 Uiso 1 1 calc R . .
C15 C 0.4957(3) 0.4886(3) 0.1736(3) 0.0325(11) Uani 1 1 d . . .
C16 C 0.5189(3) 0.4872(5) 0.1079(3) 0.0485(15) Uani 1 1 d . . .
H16 H 0.4963 0.4466 0.0744 0.058 Uiso 1 1 calc R . .
C17 C 0.5757(4) 0.5452(6) 0.0900(4) 0.068(2) Uani 1 1 d . . .
H17 H 0.5921 0.5423 0.0444 0.082 Uiso 1 1 calc R . .
C18 C 0.6080(4) 0.6056(5) 0.1362(5) 0.071(2) Uani 1 1 d . . .
H18 H 0.6465 0.6446 0.1231 0.086 Uiso 1 1 calc R . .
C19 C 0.5839(5) 0.6096(6) 0.2029(5) 0.086(3) Uani 1 1 d . . .
H19 H 0.6058 0.6516 0.2359 0.104 Uiso 1 1 calc R . .
C20 C 0.5278(4) 0.5519(5) 0.2206(4) 0.065(2) Uani 1 1 d . . .
H20 H 0.5108 0.5555 0.2660 0.078 Uiso 1 1 calc R . .
C21 C 0.4759(3) 0.3503(4) 0.2728(3) 0.0350(11) Uani 1 1 d . . .
C22 C 0.5478(3) 0.3228(5) 0.2634(4) 0.0584(18) Uani 1 1 d . . .
H22 H 0.5711 0.3402 0.2228 0.070 Uiso 1 1 calc R . .
C23 C 0.5851(5) 0.2691(6) 0.3150(6) 0.092(3) Uani 1 1 d . . .
H23 H 0.6335 0.2486 0.3094 0.110 Uiso 1 1 calc R . .
C24 C 0.5483(6) 0.2461(7) 0.3763(5) 0.100(4) Uani 1 1 d . . .
H24 H 0.5731 0.2101 0.4115 0.120 Uiso 1 1 calc R . .
C25 C 0.4789(5) 0.2744(6) 0.3851(4) 0.077(3) Uani 1 1 d . . .
H25 H 0.4557 0.2588 0.4262 0.092 Uiso 1 1 calc R . .
C26 C 0.4418(4) 0.3269(4) 0.3331(3) 0.0477(15) Uani 1 1 d . . .
H26 H 0.3932 0.3465 0.3389 0.057 Uiso 1 1 calc R . .
C27 C 0.2481(3) -0.0385(3) 0.2104(3) 0.0366(12) Uani 1 1 d . . .
H27A H 0.2268 -0.0984 0.1939 0.044 Uiso 1 1 calc R . .
H27B H 0.2984 -0.0353 0.1947 0.044 Uiso 1 1 calc R . .
C28 C 0.2864(4) 0.7163(3) 0.2325(4) 0.0493(17) Uani 1 1 d . . .
H28A H 0.3265 0.7155 0.2689 0.059 Uiso 1 1 calc R . .
H28B H 0.2904 0.7750 0.2061 0.059 Uiso 1 1 calc R . .
C29 C 0.1073(3) 0.0349(3) 0.2059(3) 0.0358(12) Uani 1 1 d . A .
C30 C 0.0742(3) 0.1027(4) 0.2442(3) 0.0397(12) Uani 1 1 d . . .
H30 H 0.0966 0.1621 0.2501 0.048 Uiso 1 1 calc R A .
C31 C 0.0080(4) 0.0852(5) 0.2744(3) 0.0536(16) Uani 1 1 d . A .
H31 H -0.0138 0.1323 0.3008 0.064 Uiso 1 1 calc R . .
C32 C -0.0252(4) -0.0001(6) 0.2657(4) 0.063(2) Uani 1 1 d . . .
H32 H -0.0701 -0.0120 0.2860 0.075 Uiso 1 1 calc R A .
C33 C 0.0064(4) -0.0681(5) 0.2276(4) 0.064(2) Uani 1 1 d . A .
H33 H -0.0173 -0.1266 0.2217 0.077 Uiso 1 1 calc R . .
C34 C 0.0736(4) -0.0531(4) 0.1969(3) 0.0513(16) Uani 1 1 d . . .
H34 H 0.0952 -0.1009 0.1710 0.062 Uiso 1 1 calc R A .
C41 C 0.2147(3) 0.6265(5) 0.1180(4) 0.0555(14) Uani 1 1 d U . .
C42 C 0.1670(4) 0.5533(6) 0.1122(4) 0.0655(16) Uani 1 1 d U . .
H42 H 0.1797 0.4952 0.1332 0.079 Uiso 1 1 calc R . .
C43 C 0.0999(4) 0.5634(7) 0.0758(5) 0.0871(19) Uani 1 1 d U . .
H43 H 0.0666 0.5128 0.0717 0.105 Uiso 1 1 calc R . .
C44 C 0.0826(5) 0.6502(7) 0.0452(6) 0.098(2) Uani 1 1 d U . .
H44 H 0.0371 0.6584 0.0203 0.117 Uiso 1 1 calc R . .
C45 C 0.1315(5) 0.7239(7) 0.0513(5) 0.0914(19) Uani 1 1 d U . .
H45 H 0.1193 0.7824 0.0306 0.110 Uiso 1 1 calc R . .
C46 C 0.1961(4) 0.7126(6) 0.0864(4) 0.0716(17) Uani 1 1 d U . .
H46 H 0.2296 0.7630 0.0899 0.086 Uiso 1 1 calc R . .
C47 C 0.3650(3) 0.6708(3) 0.1172(3) 0.0360(12) Uani 1 1 d . . .
C48 C 0.3641(5) 0.6498(5) 0.0478(4) 0.064(2) Uani 1 1 d . . .
H48 H 0.3296 0.6065 0.0284 0.077 Uiso 1 1 calc R . .
C49 C 0.4139(5) 0.6919(6) 0.0058(4) 0.082(3) Uani 1 1 d . . .
H49 H 0.4118 0.6785 -0.0424 0.098 Uiso 1 1 calc R . .
C50 C 0.4665(4) 0.7533(5) 0.0336(4) 0.0608(19) Uani 1 1 d . . .
H50 H 0.5006 0.7815 0.0050 0.073 Uiso 1 1 calc R . .
C51 C 0.4676(4) 0.7713(5) 0.1010(4) 0.0617(19) Uani 1 1 d . . .
H51 H 0.5031 0.8130 0.1209 0.074 Uiso 1 1 calc R . .
C52 C 0.4178(4) 0.7304(5) 0.1427(4) 0.0560(17) Uani 1 1 d . . .
H52 H 0.4206 0.7443 0.1908 0.067 Uiso 1 1 calc R . .
C53 C 0.7500 0.9438(13) 0.2500 0.050(3) Uani 0.50 2 d SPDU . .
C54 C 0.7122(6) 0.8913(10) 0.2952(6) 0.048(2) Uani 0.50 1 d PU . .
H54 H 0.6860 0.9213 0.3298 0.058 Uiso 0.50 1 calc PR . .
C55 C 0.7118(6) 0.8034(10) 0.2912(6) 0.055(2) Uani 0.50 1 d PDU . .
H55 H 0.6809 0.7712 0.3208 0.066 Uiso 0.50 1 calc PR . .
C56 C 0.7500 0.7516(14) 0.2500 0.057(3) Uani 0.50 2 d SPDU . .
H56 H 0.7500 0.6854 0.2500 0.068 Uiso 0.50 2 calc SPR . .
C57 C 0.7500 1.0414(13) 0.2500 0.073(4) Uani 0.50 2 d SPDU . .

loop_
_atom_site_aniso_label
_atom_site_aniso_U_11
_atom_site_aniso_U_22
_atom_site_aniso_U_33
_atom_site_aniso_U_23
_atom_site_aniso_U_13
_atom_site_aniso_U_12
C35A 0.066(10) 0.022(6) 0.016(5) -0.010(4) 0.009(7) -0.035(7)
C36A 0.067(9) 0.027(6) 0.026(6) -0.011(4) 0.019(6) -0.025(6)
C37A 0.123(14) 0.047(8) 0.024(6) -0.019(5) 0.028(7) -0.056(9)
C38A 0.089(14) 0.061(10) 0.021(6) -0.009(6) -0.006(7) -0.036(9)
C39A 0.105(15) 0.062(11) 0.022(6) -0.003(7) -0.002(9) -0.039(10)
C40A 0.073(11) 0.038(7) 0.029(7) -0.008(5) -0.003(8) -0.028(7)
C35B 0.059(6) 0.047(5) 0.038(6) -0.004(4) -0.003(5) -0.024(5)
C36B 0.059(6) 0.050(5) 0.040(5) -0.006(4) -0.003(5) -0.024(5)
C37B 0.064(6) 0.057(5) 0.044(5) -0.007(5) -0.003(5) -0.023(5)
C38B 0.070(6) 0.060(5) 0.046(5) -0.007(5) -0.006(5) -0.024(5)
C39B 0.069(6) 0.059(5) 0.045(5) -0.006(4) -0.010(5) -0.025(5)
C40B 0.062(6) 0.054(5) 0.041(5) -0.005(4) -0.008(5) -0.023(5)
Pt1 0.02203(9) 0.01220(8) 0.01473(8) -0.00080(5) 0.00196(6) -0.00217(5)
Pt2 0.02506(9) 0.01169(8) 0.02029(9) -0.00062(5) 0.00495(6) -0.00253(5)
P1 0.0230(5) 0.0182(5) 0.0153(5) -0.0003(4) 0.0024(4) -0.0008(4)
P2 0.0206(5) 0.0177(5) 0.0246(5) 0.0013(4) 0.0006(4) -0.0040(4)
P3 0.0566(8) 0.0181(5) 0.0218(6) -0.0036(4) 0.0039(5) -0.0142(5)
P4 0.0364(6) 0.0140(5) 0.0374(6) 0.0049(5) 0.0157(5) 0.0024(4)
Si1 0.0187(7) 0.0116(7) 0.0167(7) 0.000 0.0023(5) 0.000
C1 0.030(2) 0.019(2) 0.022(2) 0.0014(16) 0.0066(17) -0.0044(17)
C2 0.021(2) 0.022(2) 0.029(2) -0.0037(17) 0.0052(17) -0.0015(16)
C3 0.029(2) 0.036(3) 0.019(2) 0.0015(18) 0.0005(17) 0.0018(19)
C4 0.072(5) 0.078(6) 0.111(7) 0.047(5) -0.057(5) -0.033(4)
C5 0.079(6) 0.107(8) 0.116(8) 0.043(6) -0.062(6) -0.021(5)
C6 0.060(4) 0.100(6) 0.046(4) 0.021(4) -0.017(3) 0.020(4)
C7 0.103(7) 0.085(7) 0.110(8) 0.055(6) -0.049(6) 0.003(6)
C8 0.097(6) 0.051(4) 0.099(6) 0.033(4) -0.056(5) -0.015(4)
C9 0.025(2) 0.023(2) 0.028(2) -0.0081(17) 0.0078(17) -0.0037(17)
C10 0.039(3) 0.032(3) 0.041(3) -0.010(2) 0.002(2) 0.010(2)
C11 0.049(4) 0.048(4) 0.077(5) -0.027(3) -0.008(3) 0.022(3)
C12 0.041(3) 0.060(4) 0.074(5) -0.041(4) 0.013(3) 0.005(3)
C13 0.043(3) 0.062(4) 0.046(3) -0.028(3) 0.017(3) -0.009(3)
C14 0.037(3) 0.038(3) 0.030(2) -0.009(2) 0.011(2) -0.010(2)
C15 0.023(2) 0.026(2) 0.049(3) 0.008(2) 0.003(2) -0.0084(18)
C16 0.042(3) 0.063(4) 0.040(3) 0.015(3) -0.001(2) -0.026(3)
C17 0.047(4) 0.100(6) 0.057(4) 0.033(4) 0.006(3) -0.031(4)
C18 0.044(4) 0.066(5) 0.103(6) 0.039(4) -0.003(4) -0.029(3)
C19 0.074(5) 0.079(6) 0.107(7) -0.009(5) 0.008(5) -0.056(5)
C20 0.063(4) 0.063(4) 0.070(5) -0.018(4) 0.014(4) -0.043(4)
C21 0.034(3) 0.028(2) 0.041(3) 0.009(2) -0.015(2) -0.008(2)
C22 0.037(3) 0.049(4) 0.086(5) 0.006(3) -0.022(3) 0.006(3)
C23 0.067(5) 0.073(6) 0.128(9) 0.011(6) -0.060(6) 0.010(4)
C24 0.120(9) 0.076(6) 0.096(7) 0.035(5) -0.069(7) -0.002(6)
C25 0.095(6) 0.071(5) 0.058(4) 0.029(4) -0.046(4) -0.019(5)
C26 0.060(4) 0.041(3) 0.039(3) 0.013(2) -0.023(3) -0.019(3)
C27 0.056(3) 0.015(2) 0.041(3) -0.0045(19) 0.014(2) -0.003(2)
C28 0.066(4) 0.013(2) 0.074(4) -0.002(2) 0.043(3) -0.003(2)
C29 0.049(3) 0.025(2) 0.033(3) 0.005(2) -0.007(2) -0.015(2)
C30 0.045(3) 0.036(3) 0.038(3) 0.001(2) -0.002(2) -0.013(2)
C31 0.045(3) 0.064(4) 0.052(4) 0.004(3) 0.005(3) -0.011(3)
C32 0.048(4) 0.078(5) 0.062(4) 0.017(4) -0.002(3) -0.030(4)
C33 0.069(5) 0.050(4) 0.072(5) 0.017(4) -0.016(4) -0.037(4)
C34 0.068(4) 0.033(3) 0.052(4) 0.004(3) -0.002(3) -0.027(3)
C41 0.041(3) 0.056(3) 0.069(3) 0.042(3) 0.004(2) 0.009(2)
C42 0.046(3) 0.076(3) 0.073(3) 0.051(3) -0.006(3) 0.000(3)
C43 0.060(3) 0.102(4) 0.097(4) 0.062(3) -0.015(3) -0.003(3)
C44 0.069(3) 0.108(4) 0.113(4) 0.068(4) -0.018(3) 0.006(3)
C45 0.071(3) 0.092(4) 0.110(4) 0.067(3) -0.008(3) 0.013(3)
C46 0.057(3) 0.068(3) 0.090(4) 0.053(3) 0.001(3) 0.013(3)
C47 0.046(3) 0.019(2) 0.045(3) 0.011(2) 0.020(2) 0.006(2)
C48 0.088(5) 0.059(4) 0.049(4) -0.008(3) 0.033(4) -0.020(4)
C49 0.112(7) 0.084(6) 0.055(4) -0.002(4) 0.051(5) -0.012(5)
C50 0.074(5) 0.043(4) 0.070(5) 0.018(3) 0.042(4) 0.001(3)
C51 0.062(4) 0.059(4) 0.067(5) 0.004(3) 0.029(4) -0.020(3)
C52 0.056(4) 0.061(4) 0.052(4) 0.007(3) 0.021(3) -0.021(3)
C53 0.031(5) 0.074(6) 0.043(5) 0.000 -0.011(4) 0.000
C54 0.033(4) 0.076(5) 0.034(4) -0.009(3) -0.015(3) -0.002(3)
C55 0.042(4) 0.078(6) 0.041(4) 0.005(3) -0.029(4) -0.011(3)
C56 0.043(6) 0.073(7) 0.049(6) 0.000 -0.038(5) 0.000
C57 0.051(8) 0.089(10) 0.078(9) 0.000 -0.004(8) 0.000

loop_
_atom_type_symbol
_atom_type_description
_atom_type_scat_dispersion_real
_atom_type_scat_dispersion_imag
_atom_type_scat_source
C C 0.0033 0.0016 'International Tables Vol C Tables 4.2.6.8 and 6.1.1.4'
H H 0.0000 0.0000 'International Tables Vol C Tables 4.2.6.8 and 6.1.1.4'
Si Si 0.0817 0.0704 'International Tables Vol C Tables 4.2.6.8 and 6.1.1.4'
P P 0.1023 0.0942 'International Tables Vol C Tables 4.2.6.8 and 6.1.1.4'
Pt Pt -1.7033 8.3905 'International Tables Vol C Tables 4.2.6.8 and 6.1.1.4'

loop_
_geom_angle_atom_site_label_1
_geom_angle_atom_site_label_2
_geom_angle_atom_site_label_3
_geom_angle
_geom_angle_site_symmetry_1
_geom_angle_site_symmetry_3
C40A C35A C36A 117.4(13) . .
C40A C35A P3 117.2(11) . .
C36A C35A P3 125.4(11) . .
C37A C36A C35A 117.8(15) . .
C37A C36A H36A 121.1 . .
C35A C36A H36A 121.1 . .
C36A C37A C38A 122.4(16) . .
C36A C37A H37A 118.8 . .
C38A C37A H37A 118.8 . .
C39A C38A C37A 117.0(15) . .
C39A C38A H38A 121.5 . .
C37A C38A H38A 121.5 . .
C38A C39A C40A 123(2) . .
C38A C39A H39A 118.5 . .
C40A C39A H39A 118.5 . .
C35A C40A C39A 122.5(16) . .
C35A C40A H40A 118.8 . .
C39A C40A H40A 118.8 . .
C36B C35B C40B 120(2) . .
C36B C35B P3 117.8(15) . .
C40B C35B P3 121.2(17) . .
C35B C36B C37B 119.2(17) . .
C35B C36B H36B 120.4 . .
C37B C36B H36B 120.4 . .
C38B C37B C36B 118(2) . .
C38B C37B H37B 121.1 . .
C36B C37B H37B 121.1 . .
C37B C38B C39B 122.0(19) . .
C37B C38B H38B 119.0 . .
C39B C38B H38B 119.0 . .
C40B C39B C38B 121.9(17) . .
C40B C39B H39B 119.0 . .
C38B C39B H39B 119.0 . .
C39B C40B C35B 118.9(19) . .
C39B C40B H40B 120.6 . .
C35B C40B H40B 120.6 . .
P1 Pt1 P3 110.10(4) . .
P1 Pt1 Si1 103.56(3) . .
P3 Pt1 Si1 144.59(4) . .
P1 Pt1 Pt1 150.52(3) . 2
P3 Pt1 Pt1 96.14(3) . 2
Si1 Pt1 Pt1 55.08(2) . 2
P2 Pt2 P4 112.15(4) . .
P2 Pt2 Si1 100.45(3) . .
P4 Pt2 Si1 139.08(4) . .
P2 Pt2 Pt2 155.05(3) . 2
P4 Pt2 Pt2 92.43(3) . 2
Si1 Pt2 Pt2 55.57(2) . 2
C3 P1 C9 102.4(2) . .
C3 P1 C1 102.1(2) . .
C9 P1 C1 98.6(2) . .
C3 P1 Pt1 122.29(16) . .
C9 P1 Pt1 112.59(15) . .
C1 P1 Pt1 115.52(14) . .
C15 P2 C21 99.6(2) . .
C15 P2 C2 104.9(2) . .
C21 P2 C2 100.9(2) . .
C15 P2 Pt2 119.33(17) . .
C21 P2 Pt2 119.49(19) . .
C2 P2 Pt2 110.23(14) . .
C29 P3 C35A 105.0(5) . .
C29 P3 C27 98.9(2) . .
C35A P3 C27 95.6(6) . .
C29 P3 C35B 92.1(7) . .
C35A P3 C35B 15.8(8) . .
C27 P3 C35B 107.0(8) . .
C29 P3 Pt1 118.32(18) . .
C35A P3 Pt1 118.3(5) . .
C27 P3 Pt1 116.83(18) . .
C35B P3 Pt1 119.4(8) . .
C41 P4 C28 100.3(4) . .
C41 P4 C47 100.9(3) . .
C28 P4 C47 98.8(2) . .
C41 P4 Pt2 114.8(2) . .
C28 P4 Pt2 115.2(2) . .
C47 P4 Pt2 123.19(16) . .
Pt1 Si1 Pt1 69.83(4) . 2
Pt1 Si1 Pt2 125.122(6) . .
Pt1 Si1 Pt2 141.015(6) 2 .
Pt1 Si1 Pt2 141.016(6) . 2
Pt1 Si1 Pt2 125.120(7) 2 2
Pt2 Si1 Pt2 68.87(4) . 2
C2 C1 P1 111.4(3) . .
C2 C1 H1A 109.4 . .
P1 C1 H1A 109.4 . .
C2 C1 H1B 109.4 . .
P1 C1 H1B 109.4 . .
H1A C1 H1B 108.0 . .
C1 C2 P2 113.1(3) . .
C1 C2 H2A 109.0 . .
P2 C2 H2A 109.0 . .
C1 C2 H2B 109.0 . .
P2 C2 H2B 109.0 . .
H2A C2 H2B 107.8 . .
C8 C3 C4 116.5(6) . .
C8 C3 P1 125.3(5) . .
C4 C3 P1 118.2(4) . .
C3 C4 C5 121.4(8) . .
C3 C4 H4 119.3 . .
C5 C4 H4 119.3 . .
C6 C5 C4 121.1(8) . .
C6 C5 H5 119.5 . .
C4 C5 H5 119.5 . .
C5 C6 C7 118.0(7) . .
C5 C6 H6 121.0 . .
C7 C6 H6 121.0 . .
C6 C7 C8 121.5(8) . .
C6 C7 H7 119.3 . .
C8 C7 H7 119.3 . .
C3 C8 C7 121.2(8) . .
C3 C8 H8 119.4 . .
C7 C8 H8 119.4 . .
C14 C9 C10 118.4(4) . .
C14 C9 P1 124.0(4) . .
C10 C9 P1 117.6(3) . .
C11 C10 C9 120.6(5) . .
C11 C10 H10 119.7 . .
C9 C10 H10 119.7 . .
C12 C11 C10 119.4(6) . .
C12 C11 H11 120.3 . .
C10 C11 H11 120.3 . .
C13 C12 C11 120.1(5) . .
C13 C12 H12 119.9 . .
C11 C12 H12 119.9 . .
C12 C13 C14 120.6(6) . .
C12 C13 H13 119.7 . .
C14 C13 H13 119.7 . .
C9 C14 C13 120.9(6) . .
C9 C14 H14 119.6 . .
C13 C14 H14 119.6 . .
C16 C15 C20 118.3(5) . .
C16 C15 P2 124.2(4) . .
C20 C15 P2 117.4(4) . .
C15 C16 C17 120.1(6) . .
C15 C16 H16 119.9 . .
C17 C16 H16 119.9 . .
C18 C17 C16 121.5(7) . .
C18 C17 H17 119.2 . .
C16 C17 H17 119.2 . .
C17 C18 C19 119.2(6) . .
C17 C18 H18 120.4 . .
C19 C18 H18 120.4 . .
C20 C19 C18 119.2(7) . .
C20 C19 H19 120.4 . .
C18 C19 H19 120.4 . .
C19 C20 C15 121.6(7) . .
C19 C20 H20 119.2 . .
C15 C20 H20 119.2 . .
C26 C21 C22 120.9(5) . .
C26 C21 P2 118.8(4) . .
C22 C21 P2 120.3(5) . .
C21 C22 C23 119.2(8) . .
C21 C22 H22 120.4 . .
C23 C22 H22 120.4 . .
C22 C23 C24 118.5(9) . .
C22 C23 H23 120.7 . .
C24 C23 H23 120.7 . .
C25 C24 C23 121.6(7) . .
C25 C24 H24 119.2 . .
C23 C24 H24 119.2 . .
C24 C25 C26 119.5(9) . .
C24 C25 H25 120.3 . .
C26 C25 H25 120.3 . .
C21 C26 C25 120.3(7) . .
C21 C26 H26 119.8 . .
C25 C26 H26 119.8 . .
C27 C27 P3 115.1(3) 2 .
C27 C27 H27A 108.5 2 .
P3 C27 H27A 108.5 . .
C27 C27 H27B 108.5 2 .
P3 C27 H27B 108.5 . .
H27A C27 H27B 107.5 . .
C28 C28 P4 114.4(4) 2 .
C28 C28 H28A 108.7 2 .
P4 C28 H28A 108.7 . .
C28 C28 H28B 108.7 2 .
P4 C28 H28B 108.7 . .
H28A C28 H28B 107.6 . .
C30 C29 C34 119.3(6) . .
C30 C29 P3 120.4(4) . .
C34 C29 P3 120.2(5) . .
C29 C30 C31 121.0(5) . .
C29 C30 H30 119.5 . .
C31 C30 H30 119.5 . .
C32 C31 C30 120.0(7) . .
C32 C31 H31 120.0 . .
C30 C31 H31 120.0 . .
C33 C32 C31 119.9(7) . .
C33 C32 H32 120.0 . .
C31 C32 H32 120.0 . .
C32 C33 C34 121.7(6) . .
C32 C33 H33 119.2 . .
C34 C33 H33 119.2 . .
C29 C34 C33 118.1(7) . .
C29 C34 H34 121.0 . .
C33 C34 H34 121.0 . .
C42 C41 C46 119.8(6) . .
C42 C41 P4 120.5(4) . .
C46 C41 P4 119.4(6) . .
C41 C42 C43 120.5(7) . .
C41 C42 H42 119.7 . .
C43 C42 H42 119.7 . .
C42 C43 C44 118.4(9) . .
C42 C43 H43 120.8 . .
C44 C43 H43 120.8 . .
C45 C44 C43 120.6(8) . .
C45 C44 H44 119.7 . .
C43 C44 H44 119.7 . .
C46 C45 C44 120.0(8) . .
C46 C45 H45 120.0 . .
C44 C45 H45 120.0 . .
C45 C46 C41 120.7(8) . .
C45 C46 H46 119.7 . .
C41 C46 H46 119.7 . .
C52 C47 C48 117.3(5) . .
C52 C47 P4 121.9(4) . .
C48 C47 P4 120.8(5) . .
C47 C48 C49 120.1(7) . .
C47 C48 H48 119.9 . .
C49 C48 H48 119.9 . .
C50 C49 C48 120.9(7) . .
C50 C49 H49 119.6 . .
C48 C49 H49 119.6 . .
C51 C50 C49 118.2(6) . .
C51 C50 H50 120.9 . .
C49 C50 H50 120.9 . .
C50 C51 C52 121.1(7) . .
C50 C51 H51 119.5 . .
C52 C51 H51 119.5 . .
C47 C52 C51 122.3(7) . .
C47 C52 H52 118.8 . .
C51 C52 H52 118.8 . .
C54 C53 C54 113.5(17) 2_655 .
C54 C53 C57 123.2(9) 2_655 .
C54 C53 C57 123.2(9) . .
C55 C54 C53 120.5(14) . .
C55 C54 H54 119.7 . .
C53 C54 H54 119.7 . .
C54 C55 C56 126.8(16) . .
C54 C55 H55 116.6 . .
C56 C55 H55 116.6 . .
C55 C56 C55 111.5(19) 2_655 .
C55 C56 H56 124.2 2_655 .
C55 C56 H56 124.2 . .

loop_
_geom_bond_atom_site_label_1
_geom_bond_atom_site_label_2
_geom_bond_distance
_geom_bond_site_symmetry_2
C35A C40A 1.39(2) .
C35A C36A 1.42(2) .
C35A P3 1.827(15) .
C36A C37A 1.414(16) .
C36A H36A 0.9500 .
C37A C38A 1.44(3) .
C37A H37A 0.9500 .
C38A C39A 1.30(3) .
C38A H38A 0.9500 .
C39A C40A 1.396(19) .
C39A H39A 0.9500 .
C40A H40A 0.9500 .
C35B C36B 1.38(3) .
C35B C40B 1.41(3) .
C35B P3 1.89(3) .
C36B C37B 1.49(3) .
C36B H36B 0.9500 .
C37B C38B 1.33(3) .
C37B H37B 0.9500 .
C38B C39B 1.38(3) .
C38B H38B 0.9500 .
C39B C40B 1.37(2) .
C39B H39B 0.9500 .
C40B H40B 0.9500 .
Pt1 P1 2.2493(10) .
Pt1 P3 2.3118(12) .
Pt1 Si1 2.3548(12) .
Pt1 Pt1 2.6956(3) 2
Pt2 P2 2.2293(11) .
Pt2 P4 2.2856(12) .
Pt2 Si1 2.3552(12) .
Pt2 Pt2 2.6636(4) 2
P1 C3 1.829(5) .
P1 C9 1.834(4) .
P1 C1 1.856(4) .
P2 C15 1.831(5) .
P2 C21 1.834(5) .
P2 C2 1.837(4) .
P3 C29 1.823(6) .
P3 C27 1.851(6) .
P4 C41 1.833(6) .
P4 C28 1.844(6) .
P4 C47 1.849(5) .
Si1 Pt1 2.3548(12) 2
Si1 Pt2 2.3552(12) 2
C1 C2 1.536(6) .
C1 H1A 0.9900 .
C1 H1B 0.9900 .
C2 H2A 0.9900 .
C2 H2B 0.9900 .
C3 C8 1.340(9) .
C3 C4 1.375(9) .
C4 C5 1.385(10) .
C4 H4 0.9500 .
C5 C6 1.332(12) .
C5 H5 0.9500 .
C6 C7 1.340(13) .
C6 H6 0.9500 .
C7 C8 1.394(10) .
C7 H7 0.9500 .
C8 H8 0.9500 .
C9 C14 1.387(6) .
C9 C10 1.403(7) .
C10 C11 1.398(7) .
C10 H10 0.9500 .
C11 C12 1.394(10) .
C11 H11 0.9500 .
C12 C13 1.368(10) .
C12 H12 0.9500 .
C13 C14 1.388(8) .
C13 H13 0.9500 .
C14 H14 0.9500 .
C15 C16 1.364(8) .
C15 C20 1.392(8) .
C16 C17 1.395(8) .
C16 H16 0.9500 .
C17 C18 1.357(11) .
C17 H17 0.9500 .
C18 C19 1.389(12) .
C18 H18 0.9500 .
C19 C20 1.381(9) .
C19 H19 0.9500 .
C20 H20 0.9500 .
C21 C26 1.398(9) .
C21 C22 1.403(9) .
C22 C23 1.407(10) .
C22 H22 0.9500 .
C23 C24 1.437(16) .
C23 H23 0.9500 .
C24 C25 1.362(15) .
C24 H24 0.9500 .
C25 C26 1.401(8) .
C25 H25 0.9500 .
C26 H26 0.9500 .
C27 C27 1.531(10) 2
C27 H27A 0.9900 .
C27 H27B 0.9900 .
C28 C28 1.536(11) 2
C28 H28A 0.9900 .
C28 H28B 0.9900 .
C29 C30 1.386(8) .
C29 C34 1.413(7) .
C30 C31 1.402(8) .
C30 H30 0.9500 .
C31 C32 1.375(10) .
C31 H31 0.9500 .
C32 C33 1.370(12) .
C32 H32 0.9500 .
C33 C34 1.419(10) .
C33 H33 0.9500 .
C34 H34 0.9500 .
C41 C42 1.369(10) .
C41 C46 1.411(8) .
C42 C43 1.393(10) .
C42 H42 0.9500 .
C43 C44 1.407(11) .
C43 H43 0.9500 .
C44 C45 1.389(14) .
C44 H44 0.9500 .
C45 C46 1.345(11) .
C45 H45 0.9500 .
C46 H46 0.9500 .
C47 C52 1.365(9) .
C47 C48 1.375(8) .
C48 C49 1.396(10) .
C48 H48 0.9500 .
C49 C50 1.393(12) .
C49 H49 0.9500 .
C50 C51 1.329(10) .
C50 H50 0.9500 .
C51 C52 1.386(8) .
C51 H51 0.9500 .
C52 H52 0.9500 .
C53 C54 1.374(16) 2_655
C53 C54 1.374(16) .
C53 C57 1.400(10) .
C54 C55 1.263(19) .
C54 H54 0.9500 .
C55 C56 1.320(9) .
C55 H55 0.9500 .
C56 C55 1.320(9) 2_655
C56 H56 0.9500 .
